data_7021768
loop_
_publ_author_name
'Anju, R. S.'
'Roy, Dipak Kumar'
'Geetharani, K.'
'Mondal, Bijan'
'Varghese, Babu'
'Ghosh, Sundargopal'

_publ_section_title
;
 A fine tuning of metallaborane to bridged-boryl complex,
 [(Cp*Ru)2(\m-H)(\m-CO)(\m-Bcat)] (cat = 1,2-O2C6H4; Cp* = \h(5)-C5Me5).
;
_journal_issue 36
_journal_name_full 'Dalton transactions (Cambridge, England : 2003)'
_journal_page_first 12828
_journal_page_last 12831
_journal_paper_doi 10.1039/c3dt51138c
_journal_volume 42
_journal_year 2013
_chemical_formula_sum 'C27 H34 B O3 Ru2'
_chemical_formula_weight 619.49
_chemical_name_systematic
; 
 ? 
;
_space_group_IT_number 2
_symmetry_cell_setting triclinic
_symmetry_space_group_name_Hall '-P 1'
_symmetry_space_group_name_H-M 'P -1'
_atom_sites_solution_hydrogens geom
_atom_sites_solution_primary direct
_atom_sites_solution_secondary difmap
_audit_creation_method SHELXL-97
_cell_angle_alpha 73.97(2)
_cell_angle_beta 73.995(19)
_cell_angle_gamma 83.093(19)
_cell_formula_units_Z 2
_cell_length_a 10.773(4)
_cell_length_b 10.793(4)
_cell_length_c 12.098(4)
_cell_measurement_reflns_used 4532
_cell_measurement_temperature 273(2)
_cell_measurement_theta_max 25.1
_cell_measurement_theta_min 2.6
_cell_volume 1298.1(8)
_computing_cell_refinement 'APEX2/SAINT (Bruker, 2004)'
_computing_data_collection 'APEX2 (Bruker, 2004)'
_computing_data_reduction 'SAINT/XPREP (Bruker, 2004)'
_computing_molecular_graphics 'ORTEP3 (Farrugia, 1997) and Mercury (Bruno et al., 2002)'
_computing_publication_material 'SHELXL-97 (Sheldrick, 2008)'
_computing_structure_refinement 'SHELXL-97 (Sheldrick, 2008)'
_computing_structure_solution 'SIR92 (Altornare et al., 1993)'
_diffrn_ambient_temperature 273(2)
_diffrn_measured_fraction_theta_full 0.881
_diffrn_measured_fraction_theta_max 0.881
_diffrn_measurement_device_type 'Bruker axs kappa apex2 CCD Diffractometer'
_diffrn_measurement_method '\w and \f scan'
_diffrn_radiation_monochromator graphite
_diffrn_radiation_source 'fine-focus sealed tube'
_diffrn_radiation_type MoK\a
_diffrn_radiation_wavelength 0.71073
_diffrn_reflns_av_R_equivalents 0.0554
_diffrn_reflns_av_sigmaI/netI 0.0974
_diffrn_reflns_limit_h_max 11
_diffrn_reflns_limit_h_min -12
_diffrn_reflns_limit_k_max 12
_diffrn_reflns_limit_k_min -12
_diffrn_reflns_limit_l_max 13
_diffrn_reflns_limit_l_min -14
_diffrn_reflns_number 11281
_diffrn_reflns_theta_full 25.00
_diffrn_reflns_theta_max 25.00
_diffrn_reflns_theta_min 2.31
_diffrn_standards_decay_% 0
_exptl_absorpt_coefficient_mu 1.189
_exptl_absorpt_correction_T_max 0.932
_exptl_absorpt_correction_T_min 0.801
_exptl_absorpt_correction_type multi-scan
_exptl_absorpt_process_details 'SADABS (Bruker, 1999)'
_exptl_crystal_colour brown
_exptl_crystal_density_diffrn 1.585
_exptl_crystal_density_method 'not measured'
_exptl_crystal_description block
_exptl_crystal_F_000 626
_exptl_crystal_size_max 0.15
_exptl_crystal_size_mid 0.10
_exptl_crystal_size_min 0.05
_refine_diff_density_max 0.958
_refine_diff_density_min -0.818
_refine_diff_density_rms 0.128
_refine_ls_extinction_method none
_refine_ls_goodness_of_fit_ref 1.133
_refine_ls_hydrogen_treatment constr
_refine_ls_matrix_type full
_refine_ls_number_parameters 187
_refine_ls_number_reflns 4023
_refine_ls_number_restraints 98
_refine_ls_restrained_S_all 1.136
_refine_ls_R_factor_all 0.1759
_refine_ls_R_factor_gt 0.0694
_refine_ls_shift/su_max 0.001
_refine_ls_shift/su_mean 0.000
_refine_ls_structure_factor_coef Fsqd
_refine_ls_weighting_details 'calc w=1/[\s^2^(Fo^2^)+(0.0311P)^2^+10.9852P] where P=(Fo^2^+2Fc^2^)/3'
_refine_ls_weighting_scheme calc
_refine_ls_wR_factor_gt 0.1290
_refine_ls_wR_factor_ref 0.1827
_reflns_number_gt 1963
_reflns_number_total 4023
_reflns_threshold_expression >2sigma(I)
_cod_data_source_file c3dt51138c.txt
_cod_data_source_block shelxl
_cod_original_sg_symbol_H-M P-1
_cod_database_code 7021768

loop_
_symmetry_equiv_pos_as_xyz
'x, y, z'
'-x, -y, -z'

loop_
_atom_site_label
_atom_site_type_symbol
_atom_site_fract_x
_atom_site_fract_y
_atom_site_fract_z
_atom_site_U_iso_or_equiv
_atom_site_adp_type
_atom_site_occupancy
_atom_site_symmetry_multiplicity
_atom_site_calc_flag
_atom_site_refinement_flags
_atom_site_disorder_assembly
_atom_site_disorder_group
C1 C 0.1648(14) 0.5741(16) 0.3135(14) 0.076(13) Uiso 0.556(17) 1 d PDU A 1
H1A H 0.0869 0.5570 0.3761 0.114 Uiso 0.556(17) 1 calc PR A 1
H1B H 0.1445 0.5933 0.2379 0.114 Uiso 0.556(17) 1 calc PR A 1
H1C H 0.2046 0.6464 0.3189 0.114 Uiso 0.556(17) 1 calc PR A 1
C2 C 0.2508(14) 0.4646(16) 0.3246(14) 0.028(6) Uiso 0.556(17) 1 d PRDU A 1
C3 C 0.2412(14) 0.3458(16) 0.4133(14) 0.051(7) Uiso 0.519(15) 1 d PRDU A 1
C4 C 0.3567(14) 0.2699(16) 0.3843(14) 0.052(7) Uiso 0.556(17) 1 d PRDU A 1
C5 C 0.4377(14) 0.3417(16) 0.2776(14) 0.053(7) Uiso 0.556(17) 1 d PRDU A 1
C6 C 0.3722(14) 0.4620(16) 0.2407(14) 0.044(7) Uiso 0.556(17) 1 d PRDU A 1
C7 C 0.125(2) 0.316(3) 0.519(2) 0.044(8) Uiso 0.556(17) 1 d PDU A 1
H7A H 0.1361 0.2296 0.5662 0.066 Uiso 0.556(17) 1 calc PR A 1
H7B H 0.0484 0.3232 0.4920 0.066 Uiso 0.556(17) 1 calc PR A 1
H7C H 0.1178 0.3758 0.5667 0.066 Uiso 0.556(17) 1 calc PR A 1
C8 C 0.373(4) 0.137(3) 0.468(3) 0.097(15) Uiso 0.556(17) 1 d PDU A 1
H8A H 0.2941 0.1170 0.5281 0.146 Uiso 0.556(17) 1 calc PR A 1
H8B H 0.4413 0.1389 0.5048 0.146 Uiso 0.556(17) 1 calc PR A 1
H8C H 0.3950 0.0733 0.4235 0.146 Uiso 0.556(17) 1 calc PR A 1
C9 C 0.568(3) 0.280(5) 0.239(4) 0.108(15) Uiso 0.556(17) 1 d PDU A 1
H9A H 0.6178 0.3363 0.1687 0.162 Uiso 0.556(17) 1 calc PR A 1
H9B H 0.5594 0.1998 0.2223 0.162 Uiso 0.556(17) 1 calc PR A 1
H9C H 0.6121 0.2632 0.3013 0.162 Uiso 0.556(17) 1 calc PR A 1
C10 C 0.440(4) 0.570(3) 0.139(3) 0.085(14) Uiso 0.556(17) 1 d PDU A 1
H10A H 0.5219 0.5380 0.0993 0.127 Uiso 0.556(17) 1 calc PR A 1
H10B H 0.4528 0.6391 0.1705 0.127 Uiso 0.556(17) 1 calc PR A 1
H10C H 0.3872 0.6024 0.0839 0.127 Uiso 0.556(17) 1 calc PR A 1
C1' C 0.1481(19) 0.441(2) 0.4215(18) 0.082(14) Uiso 0.444(17) 1 d PDU A 2
H1'1 H 0.1607 0.5295 0.3779 0.123 Uiso 0.444(17) 1 calc PR A 2
H1'2 H 0.1324 0.4343 0.5050 0.123 Uiso 0.444(17) 1 calc PR A 2
H1'3 H 0.0753 0.4112 0.4067 0.123 Uiso 0.444(17) 1 calc PR A 2
C2' C 0.2676(19) 0.360(2) 0.3821(18) 0.046(7) Uiso 0.444(17) 1 d PRDU A 2
C3' C 0.3367(19) 0.238(2) 0.3964(18) 0.073(9) Uiso 0.444(17) 1 d PRDU A 2
C4' C 0.4576(19) 0.253(2) 0.3104(18) 0.057(8) Uiso 0.444(17) 1 d PRDU A 2
C5' C 0.4633(19) 0.383(2) 0.2429(18) 0.037(7) Uiso 0.444(17) 1 d PRDU A 2
C6' C 0.3459(19) 0.449(2) 0.2873(18) 0.062(8) Uiso 0.444(17) 1 d PRDU A 2
C7' C 0.280(5) 0.151(5) 0.516(3) 0.102(19) Uiso 0.444(17) 1 d PDU A 2
H7'1 H 0.1940 0.1827 0.5472 0.153 Uiso 0.444(17) 1 calc PR A 2
H7'2 H 0.3325 0.1491 0.5687 0.153 Uiso 0.444(17) 1 calc PR A 2
H7'3 H 0.2771 0.0654 0.5076 0.153 Uiso 0.444(17) 1 calc PR A 2
C8' C 0.553(4) 0.138(4) 0.331(5) 0.083(15) Uiso 0.444(17) 1 d PDU A 2
H8'1 H 0.5083 0.0663 0.3895 0.124 Uiso 0.444(17) 1 calc PR A 2
H8'2 H 0.6199 0.1604 0.3592 0.124 Uiso 0.444(17) 1 calc PR A 2
H8'3 H 0.5905 0.1133 0.2580 0.124 Uiso 0.444(17) 1 calc PR A 2
C9' C 0.591(3) 0.390(5) 0.149(4) 0.068(14) Uiso 0.444(17) 1 d PDU A 2
H9'1 H 0.6003 0.4759 0.0981 0.102 Uiso 0.444(17) 1 calc PR A 2
H9'2 H 0.5931 0.3304 0.1024 0.102 Uiso 0.444(17) 1 calc PR A 2
H9'3 H 0.6611 0.3677 0.1869 0.102 Uiso 0.444(17) 1 calc PR A 2
C10' C 0.349(6) 0.579(3) 0.195(4) 0.080(16) Uiso 0.444(17) 1 d PDU A 2
H10D H 0.2733 0.6309 0.2202 0.121 Uiso 0.444(17) 1 calc PR A 2
H10E H 0.3508 0.5644 0.1200 0.121 Uiso 0.444(17) 1 calc PR A 2
H10F H 0.4248 0.6218 0.1880 0.121 Uiso 0.444(17) 1 calc PR A 2
C11 C 0.3067(14) -0.0776(16) 0.0398(14) 0.091(15) Uiso 0.519(15) 1 d PDU A 3
H11A H 0.2678 -0.1446 0.1071 0.137 Uiso 0.519(15) 1 calc PR A 3
H11B H 0.3837 -0.0528 0.0519 0.137 Uiso 0.519(15) 1 calc PR A 3
H11C H 0.3286 -0.1088 -0.0306 0.137 Uiso 0.519(15) 1 calc PR A 3
C12 C 0.2060(14) 0.0459(16) 0.0245(14) 0.039(7) Uiso 0.519(15) 1 d PRDU A 3
C13 C 0.2161(14) 0.1644(16) -0.0646(14) 0.044(6) Uiso 0.519(15) 1 d PRDU A 3
C14 C 0.1000(14) 0.2400(16) -0.0370(14) 0.045(7) Uiso 0.519(15) 1 d PRDU A 3
C15 C 0.0181(14) 0.1682(16) 0.0691(14) 0.042(7) Uiso 0.519(15) 1 d PRDU A 3
C16 C 0.0836(14) 0.0482(16) 0.1071(14) 0.044(6) Uiso 0.519(15) 1 d PRDU A 3
C17 C 0.351(3) 0.146(5) -0.142(4) 0.078(14) Uiso 0.519(15) 1 d PDU A 3
H17A H 0.3726 0.2230 -0.2041 0.118 Uiso 0.519(15) 1 calc PR A 3
H17B H 0.3529 0.0749 -0.1755 0.118 Uiso 0.519(15) 1 calc PR A 3
H17C H 0.4118 0.1282 -0.0939 0.118 Uiso 0.519(15) 1 calc PR A 3
C18 C 0.128(6) 0.361(4) -0.136(4) 0.12(2) Uiso 0.519(15) 1 d PDU A 3
H18A H 0.0567 0.4227 -0.1251 0.181 Uiso 0.519(15) 1 calc PR A 3
H18B H 0.1394 0.3406 -0.2107 0.181 Uiso 0.519(15) 1 calc PR A 3
H18C H 0.2051 0.3959 -0.1349 0.181 Uiso 0.519(15) 1 calc PR A 3
C19 C -0.113(2) 0.217(4) 0.117(4) 0.080(12) Uiso 0.519(15) 1 d PDU A 3
H19A H -0.1255 0.3049 0.0740 0.120 Uiso 0.519(15) 1 calc PR A 3
H19B H -0.1251 0.2138 0.1998 0.120 Uiso 0.519(15) 1 calc PR A 3
H19C H -0.1752 0.1651 0.1099 0.120 Uiso 0.519(15) 1 calc PR A 3
C20 C 0.030(4) -0.068(3) 0.207(3) 0.074(12) Uiso 0.519(15) 1 d PDU A 3
H20A H -0.0548 -0.0446 0.2504 0.111 Uiso 0.519(15) 1 calc PR A 3
H20B H 0.0859 -0.0935 0.2598 0.111 Uiso 0.519(15) 1 calc PR A 3
H20C H 0.0246 -0.1376 0.1742 0.111 Uiso 0.519(15) 1 calc PR A 3
C11' C 0.3495(14) 0.0295(16) -0.0629(14) 0.078(12) Uiso 0.481(15) 1 d PDU A 4
H11D H 0.4012 0.0837 -0.1335 0.117 Uiso 0.481(15) 1 calc PR A 4
H11E H 0.3317 -0.0472 -0.0803 0.117 Uiso 0.481(15) 1 calc PR A 4
H11F H 0.3955 0.0062 -0.0020 0.117 Uiso 0.481(15) 1 calc PR A 4
C12' C 0.2200(14) 0.1035(16) -0.0192(14) 0.052(7) Uiso 0.481(15) 1 d PRDU A 4
C13' C 0.1568(14) 0.2240(16) -0.0602(14) 0.028(6) Uiso 0.481(15) 1 d PRDU A 4
C14' C 0.0318(14) 0.2274(16) 0.0180(14) 0.036(7) Uiso 0.481(15) 1 d PRDU A 4
C15' C 0.0176(14) 0.1090(16) 0.1073(14) 0.032(7) Uiso 0.481(15) 1 d PRDU A 4
C16' C 0.1339(14) 0.0324(16) 0.0843(14) 0.039(7) Uiso 0.481(15) 1 d PRDU A 4
C17' C 0.221(4) 0.317(3) -0.175(3) 0.075(13) Uiso 0.481(15) 1 d PDU A 4
H17D H 0.1698 0.3966 -0.1851 0.113 Uiso 0.481(15) 1 calc PR A 4
H17E H 0.2280 0.2803 -0.2403 0.113 Uiso 0.481(15) 1 calc PR A 4
H17F H 0.3056 0.3332 -0.1722 0.113 Uiso 0.481(15) 1 calc PR A 4
C18' C -0.068(3) 0.340(3) 0.001(4) 0.072(12) Uiso 0.481(15) 1 d PDU A 4
H18D H -0.0305 0.4071 -0.0672 0.108 Uiso 0.481(15) 1 calc PR A 4
H18E H -0.0918 0.3734 0.0704 0.108 Uiso 0.481(15) 1 calc PR A 4
H18F H -0.1426 0.3110 -0.0104 0.108 Uiso 0.481(15) 1 calc PR A 4
C19' C -0.110(3) 0.086(4) 0.202(3) 0.057(11) Uiso 0.481(15) 1 d PDU A 4
H19D H -0.1659 0.1624 0.1917 0.086 Uiso 0.481(15) 1 calc PR A 4
H19E H -0.0946 0.0649 0.2792 0.086 Uiso 0.481(15) 1 calc PR A 4
H19F H -0.1511 0.0156 0.1935 0.086 Uiso 0.481(15) 1 calc PR A 4
C20' C 0.136(5) -0.102(3) 0.163(4) 0.089(17) Uiso 0.481(15) 1 d PDU A 4
H20D H 0.2188 -0.1446 0.1385 0.134 Uiso 0.481(15) 1 calc PR A 4
H20E H 0.0696 -0.1493 0.1558 0.134 Uiso 0.481(15) 1 calc PR A 4
H20F H 0.1212 -0.0987 0.2437 0.134 Uiso 0.481(15) 1 calc PR A 4
Ru1 Ru 0.1905(2) 0.2047(3) 0.11335(12) 0.0779(7) Uani 1 1 d U . .
Ru2 Ru 0.2797(3) 0.2972(3) 0.23227(12) 0.0840(8) Uani 1 1 d U . .
B1 B 0.069(4) 0.257(4) 0.281(4) 0.044(11) Uiso 0.623(17) 1 d P A 5
O1 O 0.011(2) 0.159(2) 0.381(2) 0.061(8) Uiso 0.623(17) 1 d P A 5
O2 O -0.031(2) 0.362(2) 0.274(2) 0.064(7) Uiso 0.623(17) 1 d P A 5
C22 C -0.136(2) 0.315(3) 0.379(2) 0.057(9) Uiso 0.623(17) 1 d PGU A 5
C23 C -0.255(2) 0.375(2) 0.419(2) 0.067(9) Uiso 0.623(17) 1 d PGU A 5
H23 H -0.2756 0.4575 0.3768 0.080 Uiso 0.623(17) 1 calc PR A 5
C24 C -0.3422(18) 0.312(2) 0.521(2) 0.068(10) Uiso 0.623(17) 1 d PGU A 5
H24 H -0.4218 0.3527 0.5480 0.081 Uiso 0.623(17) 1 calc PR A 5
C25 C -0.311(2) 0.189(3) 0.584(2) 0.060(9) Uiso 0.623(17) 1 d PGU A 5
H25 H -0.3694 0.1473 0.6526 0.072 Uiso 0.623(17) 1 calc PR A 5
C26 C -0.192(2) 0.129(2) 0.544(2) 0.056(10) Uiso 0.623(17) 1 d PGU A 5
H26 H -0.1708 0.0465 0.5860 0.067 Uiso 0.623(17) 1 calc PR A 5
C21 C -0.1042(19) 0.192(3) 0.442(2) 0.059(9) Uiso 0.623(17) 1 d PGU A 5
O3 O 0.395(2) 0.067(2) 0.192(2) 0.081(7) Uiso 0.623(17) 1 d P A 5
C27 C 0.319(3) 0.149(3) 0.187(3) 0.049(7) Uiso 0.623(17) 1 d P A 5
B1' B 0.247(7) 0.070(8) 0.288(8) 0.06(2) Uiso 0.377(17) 1 d P A 6
O1' O 0.153(3) 0.017(3) 0.385(3) 0.040(10) Uiso 0.377(17) 1 d P A 6
O2' O 0.359(3) -0.035(3) 0.280(3) 0.041(10) Uiso 0.377(17) 1 d P A 6
C22' C 0.321(4) -0.130(4) 0.371(3) 0.046(12) Uiso 0.377(17) 1 d PGU A 6
C23' C 0.387(3) -0.247(4) 0.403(4) 0.063(13) Uiso 0.377(17) 1 d PGU A 6
H23' H 0.4701 -0.2628 0.3585 0.075 Uiso 0.377(17) 1 calc PR A 6
C24' C 0.330(4) -0.342(4) 0.503(4) 0.065(14) Uiso 0.377(17) 1 d PGU A 6
H24' H 0.3739 -0.4206 0.5241 0.078 Uiso 0.377(17) 1 calc PR A 6
C25' C 0.206(4) -0.319(4) 0.570(4) 0.075(14) Uiso 0.377(17) 1 d PGU A 6
H25' H 0.1674 -0.3821 0.6360 0.091 Uiso 0.377(17) 1 calc PR A 6
C26' C 0.140(3) -0.201(4) 0.538(3) 0.050(13) Uiso 0.377(17) 1 d PGU A 6
H26' H 0.0571 -0.1858 0.5824 0.061 Uiso 0.377(17) 1 calc PR A 6
C21' C 0.198(4) -0.107(3) 0.438(4) 0.055(15) Uiso 0.377(17) 1 d PGU A 6
O3' O 0.462(6) 0.251(6) 0.015(6) 0.18(3) Uiso 0.377(17) 1 d P A 6
C27' C 0.361(8) 0.242(8) 0.089(7) 0.13(3) Uiso 0.377(17) 1 d P A 6

loop_
_atom_site_aniso_label
_atom_site_aniso_U_11
_atom_site_aniso_U_22
_atom_site_aniso_U_33
_atom_site_aniso_U_23
_atom_site_aniso_U_13
_atom_site_aniso_U_12
Ru1 0.0779(15) 0.123(2) 0.0557(9) -0.0447(14) -0.0151(11) -0.0437(11)
Ru2 0.0844(16) 0.133(2) 0.0604(10) -0.0498(15) -0.0153(12) -0.0498(12)

loop_
_atom_type_symbol
_atom_type_description
_atom_type_scat_dispersion_real
_atom_type_scat_dispersion_imag
_atom_type_scat_source
C C 0.0033 0.0016 'International Tables Vol C Tables 4.2.6.8 and 6.1.1.4'
H H 0.0000 0.0000 'International Tables Vol C Tables 4.2.6.8 and 6.1.1.4'
B B 0.0013 0.0007 'International Tables Vol C Tables 4.2.6.8 and 6.1.1.4'
O O 0.0106 0.0060 'International Tables Vol C Tables 4.2.6.8 and 6.1.1.4'
Ru Ru -1.2594 0.8363 'International Tables Vol C Tables 4.2.6.8 and 6.1.1.4'

loop_
_geom_angle_atom_site_label_1
_geom_angle_atom_site_label_2
_geom_angle_atom_site_label_3
_geom_angle
C2 C1 H1A 109.5
C2 C1 H1B 109.5
H1A C1 H1B 109.5
C2 C1 H1C 109.5
H1A C1 H1C 109.5
H1B C1 H1C 109.5
C1 C2 C3 130.7
C1 C2 C6 121.2
C3 C2 C6 108.0
C1 C2 Ru2 128.8(4)
C3 C2 Ru2 71.6(4)
C6 C2 Ru2 66.2(3)
C4 C3 C2 108.0
C4 C3 C7 129.3(14)
C2 C3 C7 122.7(14)
C4 C3 Ru2 65.7(4)
C2 C3 Ru2 72.7(4)
C7 C3 Ru2 128.7(15)
C3 C4 C5 108.0
C3 C4 C8 118.8(18)
C5 C4 C8 133.1(18)
C3 C4 Ru2 77.4(4)
C5 C4 Ru2 67.2(4)
C8 C4 Ru2 123.0(18)
C4 C5 C6 108.0
C4 C5 C9 115(2)
C6 C5 C9 137(2)
C4 C5 Ru2 73.6(4)
C6 C5 Ru2 74.7(5)
C9 C5 Ru2 121(2)
C5 C6 C2 108.0
C5 C6 C10 121.6(18)
C2 C6 C10 129.7(18)
C5 C6 Ru2 66.4(4)
C2 C6 Ru2 77.2(4)
C10 C6 Ru2 129.0(18)
C3 C7 H7A 109.5
C3 C7 H7B 109.5
H7A C7 H7B 109.5
C3 C7 H7C 109.5
H7A C7 H7C 109.5
H7B C7 H7C 109.5
C4 C8 H8A 109.5
C4 C8 H8B 109.5
H8A C8 H8B 109.5
C4 C8 H8C 109.5
H8A C8 H8C 109.5
H8B C8 H8C 109.5
C5 C9 H9A 109.5
C5 C9 H9B 109.5
H9A C9 H9B 109.5
C5 C9 H9C 109.5
H9A C9 H9C 109.5
H9B C9 H9C 109.5
C6 C10 H10A 109.5
C6 C10 H10B 109.5
H10A C10 H10B 109.5
C6 C10 H10C 109.5
H10A C10 H10C 109.5
H10B C10 H10C 109.5
C2' C1' H1'1 109.5
C2' C1' H1'2 109.5
H1'1 C1' H1'2 109.5
C2' C1' H1'3 109.5
H1'1 C1' H1'3 109.5
H1'2 C1' H1'3 109.5
C6' C2' C3' 108.0
C6' C2' C1' 102.8
C3' C2' C1' 149.2
C6' C2' Ru2 75.2(6)
C3' C2' Ru2 73.3(6)
C1' C2' Ru2 116.1(6)
C4' C3' C2' 108.0
C4' C3' C7' 138(2)
C2' C3' C7' 110(2)
C4' C3' Ru2 77.7(5)
C2' C3' Ru2 67.4(6)
C7' C3' Ru2 133(3)
C3' C4' C5' 108.0
C3' C4' C8' 114(2)
C5' C4' C8' 137(2)
C3' C4' Ru2 65.3(5)
C5' C4' Ru2 73.2(5)
C8' C4' Ru2 135(2)
C6' C5' C4' 108.0
C6' C5' C9' 147(2)
C4' C5' C9' 105(2)
C6' C5' Ru2 66.3(5)
C4' C5' Ru2 71.2(5)
C9' C5' Ru2 123(2)
C5' C6' C2' 108.0
C5' C6' C10' 104(2)
C2' C6' C10' 146(2)
C5' C6' Ru2 77.3(5)
C2' C6' Ru2 66.0(5)
C10' C6' Ru2 112(2)
C3' C7' H7'1 109.5
C3' C7' H7'2 109.5
H7'1 C7' H7'2 109.5
C3' C7' H7'3 109.5
H7'1 C7' H7'3 109.5
H7'2 C7' H7'3 109.5
C4' C8' H8'1 109.5
C4' C8' H8'2 109.5
H8'1 C8' H8'2 109.5
C4' C8' H8'3 109.5
H8'1 C8' H8'3 109.5
H8'2 C8' H8'3 109.5
C5' C9' H9'1 109.5
C5' C9' H9'2 109.5
H9'1 C9' H9'2 109.5
C5' C9' H9'3 109.5
H9'1 C9' H9'3 109.5
H9'2 C9' H9'3 109.5
C6' C10' H10D 109.5
C6' C10' H10E 109.5
H10D C10' H10E 109.5
C6' C10' H10F 109.5
H10D C10' H10F 109.5
H10E C10' H10F 109.5
C12 C11 H11A 109.5
C12 C11 H11B 109.5
H11A C11 H11B 109.5
C12 C11 H11C 109.5
H11A C11 H11C 109.5
H11B C11 H11C 109.5
C16 C12 C13 108.0
C16 C12 C11 121.5
C13 C12 C11 130.5
C16 C12 Ru1 69.5(4)
C13 C12 Ru1 72.3(4)
C11 C12 Ru1 123.9(4)
C14 C13 C12 108.0
C14 C13 C17 151(2)
C12 C13 C17 101(2)
C14 C13 Ru1 70.2(4)
C12 C13 Ru1 70.8(4)
C17 C13 Ru1 120(2)
C13 C14 C15 108.0
C13 C14 C18 101(2)
C15 C14 C18 151(2)
C13 C14 Ru1 72.7(4)
C15 C14 Ru1 69.6(4)
C18 C14 Ru1 119(3)
C16 C15 C14 108.0
C16 C15 C19 130.6(19)
C14 C15 C19 121.3(19)
C16 C15 Ru1 71.3(4)
C14 C15 Ru1 72.7(4)
C19 C15 Ru1 124.8(19)
C12 C16 C15 108.0
C12 C16 C20 123.8(16)
C15 C16 C20 127.7(16)
C12 C16 Ru1 73.0(4)
C15 C16 Ru1 70.6(5)
C20 C16 Ru1 128.4(17)
C13 C17 H17A 109.5
C13 C17 H17B 109.5
H17A C17 H17B 109.5
C13 C17 H17C 109.5
H17A C17 H17C 109.5
H17B C17 H17C 109.5
C14 C18 H18A 109.5
C14 C18 H18B 109.5
H18A C18 H18B 109.5
C14 C18 H18C 109.5
H18A C18 H18C 109.5
H18B C18 H18C 109.5
C15 C19 H19A 109.5
C15 C19 H19B 109.5
H19A C19 H19B 109.5
C15 C19 H19C 109.5
H19A C19 H19C 109.5
H19B C19 H19C 109.5
C16 C20 H20A 109.5
C16 C20 H20B 109.5
H20A C20 H20B 109.5
C16 C20 H20C 109.5
H20A C20 H20C 109.5
H20B C20 H20C 109.5
C12' C11' H11D 109.5
C12' C11' H11E 109.5
H11D C11' H11E 109.5
C12' C11' H11F 109.5
H11D C11' H11F 109.5
H11E C11' H11F 109.5
C13' C12' C16' 108.0
C13' C12' C11' 136.9
C16' C12' C11' 114.9
C13' C12' Ru1 73.1(4)
C16' C12' Ru1 72.7(4)
C11' C12' Ru1 123.2(4)
C14' C13' C12' 108.0
C14' C13' C17' 131.5(17)
C12' C13' C17' 120.2(17)
C14' C13' Ru1 74.9(4)
C12' C13' Ru1 68.3(4)
C17' C13' Ru1 125.8(18)
C13' C14' C15' 108.0
C13' C14' C18' 123.7(18)
C15' C14' C18' 128.3(18)
C13' C14' Ru1 67.9(4)
C15' C14' Ru1 71.5(4)
C18' C14' Ru1 127.6(16)
C16' C15' C14' 108.0
C16' C15' C19' 133.2(19)
C14' C15' C19' 118.8(19)
C16' C15' Ru1 67.7(4)
C14' C15' Ru1 71.9(4)
C19' C15' Ru1 127.3(18)
C15' C16' C12' 108.0
C15' C16' C20' 117(2)
C12' C16' C20' 135(2)
C15' C16' Ru1 75.0(4)
C12' C16' Ru1 68.6(4)
C20' C16' Ru1 127(2)
C13' C17' H17D 109.5
C13' C17' H17E 109.5
H17D C17' H17E 109.5
C13' C17' H17F 109.5
H17D C17' H17F 109.5
H17E C17' H17F 109.5
C14' C18' H18D 109.5
C14' C18' H18E 109.5
H18D C18' H18E 109.5
C14' C18' H18F 109.5
H18D C18' H18F 109.5
H18E C18' H18F 109.5
C15' C19' H19D 109.5
C15' C19' H19E 109.5
H19D C19' H19E 109.5
C15' C19' H19F 109.5
H19D C19' H19F 109.5
H19E C19' H19F 109.5
C16' C20' H20D 109.5
C16' C20' H20E 109.5
H20D C20' H20E 109.5
C16' C20' H20F 109.5
H20D C20' H20F 109.5
H20E C20' H20F 109.5
C27 Ru1 C27' 43(2)
C27 Ru1 C12' 106.3(10)
C27' Ru1 C12' 98(2)
C27 Ru1 C16' 104.6(10)
C27' Ru1 C16' 124(2)
C12' Ru1 C16' 38.7(3)
C27 Ru1 C15 150.4(11)
C27' Ru1 C15 158(2)
C12' Ru1 C15 63.7(5)
C16' Ru1 C15 49.2(5)
C27 Ru1 C13' 138.1(10)
C27' Ru1 C13' 108(3)
C12' Ru1 C13' 38.6(3)
C16' Ru1 C13' 63.8(5)
C15 Ru1 C13' 50.5(5)
C27 Ru1 C16 113.3(10)
C27' Ru1 C16 138(2)
C12' Ru1 C16 50.1(6)
C16' Ru1 C16 14.9(5)
C15 Ru1 C16 38.0(3)
C13' Ru1 C16 66.2(6)
C27 Ru1 C14 154.2(9)
C27' Ru1 C14 122(3)
C12' Ru1 C14 50.4(5)
C16' Ru1 C14 65.2(5)
C15 Ru1 C14 37.7(3)
C13' Ru1 C14 16.3(5)
C16 Ru1 C14 63.0(5)
C27 Ru1 C12 98.6(10)
C27' Ru1 C12 104(2)
C12' Ru1 C12 18.2(6)
C16' Ru1 C12 23.5(5)
C15 Ru1 C12 62.9(5)
C13' Ru1 C12 53.9(6)
C16 Ru1 C12 37.5(3)
C14 Ru1 C12 62.2(5)
C27 Ru1 C13 117.4(10)
C27' Ru1 C13 96(2)
C12' Ru1 C13 19.1(6)
C16' Ru1 C13 54.2(6)
C15 Ru1 C13 62.5(5)
C13' Ru1 C13 22.1(5)
C16 Ru1 C13 62.4(5)
C14 Ru1 C13 37.1(3)
C12 Ru1 C13 37.0(3)
C27 Ru1 C15' 133.1(11)
C27' Ru1 C15' 160(2)
C12' Ru1 C15' 63.2(5)
C16' Ru1 C15' 37.3(3)
C15 Ru1 C15' 17.4(6)
C13' Ru1 C15' 62.3(5)
C16 Ru1 C15' 23.5(5)
C14 Ru1 C15' 52.4(6)
C12 Ru1 C15' 56.4(4)
C13 Ru1 C15' 68.3(5)
C27 Ru1 B1 88.8(13)
C27' Ru1 B1 109(3)
C12' Ru1 B1 151.1(11)
C16' Ru1 B1 114.3(11)
C15 Ru1 B1 91.0(11)
C13' Ru1 B1 133.1(11)
C16 Ru1 B1 101.5(11)
C14 Ru1 B1 117.0(11)
C12 Ru1 B1 137.6(11)
C13 Ru1 B1 152.7(11)
C15' Ru1 B1 88.4(11)
C27 Ru2 C27' 42(2)
C27 Ru2 C2' 137.6(11)
C27' Ru2 C2' 157(2)
C27 Ru2 C5 108.3(10)
C27' Ru2 C5 102(2)
C2' Ru2 C5 55.9(6)
C27 Ru2 C3' 99.1(11)
C27' Ru2 C3' 126(2)
C2' Ru2 C3' 39.3(4)
C5 Ru2 C3' 48.8(8)
C27 Ru2 C4 105.7(11)
C27' Ru2 C4 127(2)
C2' Ru2 C4 35.2(5)
C5 Ru2 C4 39.2(3)
C3' Ru2 C4 10.6(8)
C27 Ru2 C6 140.8(10)
C27' Ru2 C6 112(2)
C2' Ru2 C6 53.0(7)
C5 Ru2 C6 38.9(3)
C3' Ru2 C6 74.4(6)
C4 Ru2 C6 64.0(4)
C27 Ru2 C6' 147.5(10)
C27' Ru2 C6' 125(2)
C2' Ru2 C6' 38.8(4)
C5 Ru2 C6' 39.4(5)
C3' Ru2 C6' 64.0(6)
C4 Ru2 C6' 54.1(6)
C6 Ru2 C6' 14.3(8)
C27 Ru2 B1 89.3(13)
C27' Ru2 B1 108(3)
C2' Ru2 B1 94.6(12)
C5 Ru2 B1 149.9(11)
C3' Ru2 B1 105.6(12)
C4 Ru2 B1 113.4(12)
C6 Ru2 B1 129.8(11)
C6' Ru2 B1 121.1(12)
C27 Ru2 C3 133.3(11)
C27' Ru2 C3 163(2)
C2' Ru2 C3 8.7(8)
C5 Ru2 C3 63.0(4)
C3' Ru2 C3 38.5(5)
C4 Ru2 C3 36.9(3)
C6 Ru2 C3 61.5(4)
C6' Ru2 C3 47.2(7)
B1 Ru2 C3 87.1(11)
C27 Ru2 C4' 88.2(11)
C27' Ru2 C4' 96(2)
C2' Ru2 C4' 63.0(6)
C5 Ru2 C4' 24.4(7)
C3' Ru2 C4' 37.0(3)
C4 Ru2 C4' 31.9(7)
C6 Ru2 C4' 63.2(6)
C6' Ru2 C4' 61.4(5)
B1 Ru2 C4' 141.0(12)
C3 Ru2 C4' 67.2(5)
C27 Ru2 C2 167.3(10)
C27' Ru2 C2 145(2)
C2' Ru2 C2 30.4(7)
C5 Ru2 C2 62.8(4)
C3' Ru2 C2 68.3(5)
C4 Ru2 C2 61.6(4)
C6 Ru2 C2 36.6(3)
C6' Ru2 C2 25.7(6)
B1 Ru2 C2 95.3(11)
C3 Ru2 C2 35.7(2)
C4' Ru2 C2 80.8(4)
O1 B1 O2 104(3)
O1 B1 Ru2 123(3)
O2 B1 Ru2 122(3)
O1 B1 Ru1 120(2)
O2 B1 Ru1 120(3)
Ru2 B1 Ru1 64.3(11)
C21 O1 B1 115(3)
C22 O2 B1 104(3)
C23 C22 C21 120.0
C23 C22 O2 129.1(18)
C21 C22 O2 110.9(18)
C24 C23 C22 120.0
C24 C23 H23 120.0
C22 C23 H23 120.0
C23 C24 C25 120.0
C23 C24 H24 120.0
C25 C24 H24 120.0
C26 C25 C24 120.0
C26 C25 H25 120.0
C24 C25 H25 120.0
C21 C26 C25 120.0
C21 C26 H26 120.0
C25 C26 H26 120.0
O1 C21 C26 134(2)
O1 C21 C22 106(2)
C26 C21 C22 120.0
O3 C27 Ru2 138(3)
O3 C27 Ru1 138(3)
Ru2 C27 Ru1 83.8(12)
O1' B1' O2' 106(6)
O1' B1' Ru1 120(4)
O2' B1' Ru1 122(4)
O1' B1' Ru2 120(4)
O2' B1' Ru2 123(4)
Ru1 B1' Ru2 60(2)
B1' O1' C21' 108(4)
C22' O2' B1' 105(4)
O2' C22' C23' 127(3)
O2' C22' C21' 113(3)
C23' C22' C21' 120.0
C22' C23' C24' 120.0
C22' C23' H23' 120.0
C24' C23' H23' 120.0
C23' C24' C25' 120.0
C23' C24' H24' 120.0
C25' C24' H24' 120.0
C26' C25' C24' 120.0
C26' C25' H25' 120.0
C24' C25' H25' 120.0
C21' C26' C25' 120.0
C21' C26' H26' 120.0
C25' C26' H26' 120.0
C26' C21' C22' 120.0
C26' C21' O1' 132(3)
C22' C21' O1' 108(3)
O3' C27' Ru1 140(7)
O3' C27' Ru2 140(7)
Ru1 C27' Ru2 79(3)

loop_
_geom_bond_atom_site_label_1
_geom_bond_atom_site_label_2
_geom_bond_distance
C1 C2 1.4104
C1 H1A 0.9600
C1 H1B 0.9600
C1 H1C 0.9600
C2 C3 1.4200
C2 C6 1.4200
C2 Ru2 2.323(17)
C3 C4 1.4200
C3 C7 1.514(17)
C3 Ru2 2.308(16)
C4 C5 1.4200
C4 C8 1.530(19)
C4 Ru2 2.155(16)
C5 C6 1.4200
C5 C9 1.495(19)
C5 Ru2 2.071(15)
C6 C10 1.525(18)
C6 Ru2 2.180(16)
C7 H7A 0.9600
C7 H7B 0.9600
C7 H7C 0.9600
C8 H8A 0.9600
C8 H8B 0.9600
C8 H8C 0.9600
C9 H9A 0.9600
C9 H9B 0.9600
C9 H9C 0.9600
C10 H10A 0.9600
C10 H10B 0.9600
C10 H10C 0.9600
C1' C2' 1.5094
C1' H1'1 0.9600
C1' H1'2 0.9600
C1' H1'3 0.9600
C2' C6' 1.4200
C2' C3' 1.4200
C2' Ru2 2.07(2)
C3' C4' 1.4200
C3' C7' 1.497(19)
C3' Ru2 2.15(2)
C4' C5' 1.4200
C4' C8' 1.525(19)
C4' Ru2 2.31(2)
C5' C6' 1.4200
C5' C9' 1.521(19)
C5' Ru2 2.33(2)
C6' C10' 1.520(19)
C6' Ru2 2.19(2)
C7' H7'1 0.9600
C7' H7'2 0.9600
C7' H7'3 0.9600
C8' H8'1 0.9600
C8' H8'2 0.9600
C8' H8'3 0.9600
C9' H9'1 0.9600
C9' H9'2 0.9600
C9' H9'3 0.9600
C10' H10D 0.9600
C10' H10E 0.9600
C10' H10F 0.9600
C11 C12 1.6173
C11 H11A 0.9600
C11 H11B 0.9600
C11 H11C 0.9600
C12 C16 1.4200
C12 C13 1.4200
C12 Ru1 2.230(17)
C13 C14 1.4200
C13 C17 1.516(18)
C13 Ru1 2.249(16)
C14 C15 1.4200
C14 C18 1.500(19)
C14 Ru1 2.216(17)
C15 C16 1.4200
C15 C19 1.470(18)
C15 Ru1 2.175(17)
C16 C20 1.521(18)
C16 Ru1 2.184(16)
C17 H17A 0.9600
C17 H17B 0.9600
C17 H17C 0.9600
C18 H18A 0.9600
C18 H18B 0.9600
C18 H18C 0.9600
C19 H19A 0.9600
C19 H19B 0.9600
C19 H19C 0.9600
C20 H20A 0.9600
C20 H20B 0.9600
C20 H20C 0.9600
C11' C12' 1.5566
C11' H11D 0.9600
C11' H11E 0.9600
C11' H11F 0.9600
C12' C13' 1.4200
C12' C16' 1.4200
C12' Ru1 2.114(17)
C13' C14' 1.4200
C13' C17' 1.509(18)
C13' Ru1 2.178(17)
C14' C15' 1.4200
C14' C18' 1.529(18)
C14' Ru1 2.268(17)
C15' C16' 1.4200
C15' C19' 1.524(18)
C15' Ru1 2.263(16)
C16' C20' 1.501(19)
C16' Ru1 2.169(17)
C17' H17D 0.9600
C17' H17E 0.9600
C17' H17F 0.9600
C18' H18D 0.9600
C18' H18E 0.9600
C18' H18F 0.9600
C19' H19D 0.9600
C19' H19E 0.9600
C19' H19F 0.9600
C20' H20D 0.9600
C20' H20E 0.9600
C20' H20F 0.9600
Ru1 C27 1.80(3)
Ru1 C27' 1.86(8)
Ru1 B1 2.27(4)
Ru2 C27 1.80(3)
Ru2 C27' 1.93(8)
Ru2 B1 2.25(4)
B1 O1 1.42(5)
B1 O2 1.46(4)
O1 C21 1.32(3)
O2 C22 1.46(3)
C22 C23 1.3900
C22 C21 1.3900
C23 C24 1.3900
C23 H23 0.9300
C24 C25 1.3900
C24 H24 0.9300
C25 C26 1.3900
C25 H25 0.9300
C26 C21 1.3900
C26 H26 0.9300
O3 C27 1.14(3)
B1' O1' 1.36(8)
B1' O2' 1.55(7)
O1' C21' 1.40(4)
O2' C22' 1.29(5)
C22' C23' 1.3900
C22' C21' 1.3900
C23' C24' 1.3900
C23' H23' 0.9300
C24' C25' 1.3900
C24' H24' 0.9300
C25' C26' 1.3900
C25' H25' 0.9300
C26' C21' 1.3900
C26' H26' 0.9300
O3' C27' 1.20(8)

loop_
_geom_torsion_atom_site_label_1
_geom_torsion_atom_site_label_2
_geom_torsion_atom_site_label_3
_geom_torsion_atom_site_label_4
_geom_torsion
C1 C2 C3 C4 -177.9
C6 C2 C3 C4 0.0
Ru2 C2 C3 C4 56.3(4)
C1 C2 C3 C7 0.5(16)
C6 C2 C3 C7 178.4(16)
Ru2 C2 C3 C7 -125.3(18)
C1 C2 C3 Ru2 125.8(4)
C6 C2 C3 Ru2 -56.3(4)
C2 C3 C4 C5 0.0
C7 C3 C4 C5 -178.3(18)
Ru2 C3 C4 C5 60.7(4)
C2 C3 C4 C8 178.4(19)
C7 C3 C4 C8 0(3)
Ru2 C3 C4 C8 -121(2)
C2 C3 C4 Ru2 -60.7(4)
C7 C3 C4 Ru2 121.0(19)
C3 C4 C5 C6 0.0
C8 C4 C5 C6 -178(2)
Ru2 C4 C5 C6 67.4(5)
C3 C4 C5 C9 176(2)
C8 C4 C5 C9 -2(3)
Ru2 C4 C5 C9 -117(2)
C3 C4 C5 Ru2 -67.4(5)
C8 C4 C5 Ru2 115(2)
C4 C5 C6 C2 0.0
C9 C5 C6 C2 -174(3)
Ru2 C5 C6 C2 66.6(4)
C4 C5 C6 C10 170.9(19)
C9 C5 C6 C10 -3(3)
Ru2 C5 C6 C10 -122(2)
C4 C5 C6 Ru2 -66.6(4)
C9 C5 C6 Ru2 119(3)
C1 C2 C6 C5 178.2
C3 C2 C6 C5 0.0
Ru2 C2 C6 C5 -59.6(5)
C1 C2 C6 C10 8(2)
C3 C2 C6 C10 -170(2)
Ru2 C2 C6 C10 130(2)
C1 C2 C6 Ru2 -122.2(5)
C3 C2 C6 Ru2 59.6(5)
C6' C2' C3' C4' 0.0
C1' C2' C3' C4' -179.1
Ru2 C2' C3' C4' 67.8(6)
C6' C2' C3' C7' 162(3)
C1' C2' C3' C7' -17(3)
Ru2 C2' C3' C7' -130(3)
C6' C2' C3' Ru2 -67.8(6)
C1' C2' C3' Ru2 113.1(6)
C2' C3' C4' C5' 0.0
C7' C3' C4' C5' -155(4)
Ru2 C3' C4' C5' 61.1(6)
C2' C3' C4' C8' 168(2)
C7' C3' C4' C8' 13(4)
Ru2 C3' C4' C8' -131(2)
C2' C3' C4' Ru2 -61.1(6)
C7' C3' C4' Ru2 144(4)
C3' C4' C5' C6' 0.0
C8' C4' C5' C6' -164(3)
Ru2 C4' C5' C6' 56.2(5)
C3' C4' C5' C9' -177(2)
C8' C4' C5' C9' 19(3)
Ru2 C4' C5' C9' -121(2)
C3' C4' C5' Ru2 -56.2(5)
C8' C4' C5' Ru2 140(3)
C4' C5' C6' C2' 0.0
C9' C5' C6' C2' 175(4)
Ru2 C5' C6' C2' 59.2(5)
C4' C5' C6' C10' -169(2)
C9' C5' C6' C10' 6(4)
Ru2 C5' C6' C10' -110(2)
C4' C5' C6' Ru2 -59.2(5)
C9' C5' C6' Ru2 115(4)
C3' C2' C6' C5' 0.0
C1' C2' C6' C5' 179.5
Ru2 C2' C6' C5' -66.5(6)
C3' C2' C6' C10' 160(4)
C1' C2' C6' C10' -20(4)
Ru2 C2' C6' C10' 94(4)
C3' C2' C6' Ru2 66.5(6)
C1' C2' C6' Ru2 -114.0(6)
C16 C12 C13 C14 0.0
C11 C12 C13 C14 179.6
Ru1 C12 C13 C14 -60.6(4)
C16 C12 C13 C17 179(2)
C11 C12 C13 C17 -1(2)
Ru1 C12 C13 C17 118(2)
C16 C12 C13 Ru1 60.6(4)
C11 C12 C13 Ru1 -119.8(4)
C12 C13 C14 C15 0.0
C17 C13 C14 C15 -178(5)
Ru1 C13 C14 C15 -61.0(4)
C12 C13 C14 C18 179(3)
C17 C13 C14 C18 1(7)
Ru1 C13 C14 C18 118(3)
C12 C13 C14 Ru1 61.0(4)
C17 C13 C14 Ru1 -117(5)
C13 C14 C15 C16 0.0
C18 C14 C15 C16 -177(6)
Ru1 C14 C15 C16 -63.0(5)
C13 C14 C15 C19 -176(2)
C18 C14 C15 C19 7(6)
Ru1 C14 C15 C19 121(2)
C13 C14 C15 Ru1 63.0(5)
C18 C14 C15 Ru1 -114(6)
C13 C12 C16 C15 0.0
C11 C12 C16 C15 -179.7
Ru1 C12 C16 C15 62.4(5)
C13 C12 C16 C20 172.3(18)
C11 C12 C16 C20 -7.3(18)
Ru1 C12 C16 C20 -125(2)
C13 C12 C16 Ru1 -62.4(5)
C11 C12 C16 Ru1 118.0(5)
C14 C15 C16 C12 0.0
C19 C15 C16 C12 176(2)
Ru1 C15 C16 C12 -63.9(4)
C14 C15 C16 C20 -171.9(19)
C19 C15 C16 C20 4(3)
Ru1 C15 C16 C20 124(2)
C14 C15 C16 Ru1 63.9(4)
C19 C15 C16 Ru1 -120(2)
C16' C12' C13' C14' 0.0
C11' C12' C13' C14' 174.3
Ru1 C12' C13' C14' -64.9(4)
C16' C12' C13' C17' -175.3(19)
C11' C12' C13' C17' -1.1(19)
Ru1 C12' C13' C17' 120(2)
C16' C12' C13' Ru1 64.9(4)
C11' C12' C13' Ru1 -120.8(4)
C12' C13' C14' C15' 0.0
C17' C13' C14' C15' 175(2)
Ru1 C13' C14' C15' -60.6(5)
C12' C13' C14' C18' -178.0(18)
C17' C13' C14' C18' -3(3)
Ru1 C13' C14' C18' 121.4(19)
C12' C13' C14' Ru1 60.6(5)
C17' C13' C14' Ru1 -125(2)
C13' C14' C15' C16' 0.0
C18' C14' C15' C16' 177.9(19)
Ru1 C14' C15' C16' -58.3(4)
C13' C14' C15' C19' -178.4(18)
C18' C14' C15' C19' -1(3)
Ru1 C14' C15' C19' 123(2)
C13' C14' C15' Ru1 58.3(4)
C18' C14' C15' Ru1 -124(2)
C14' C15' C16' C12' 0.0
C19' C15' C16' C12' 178(2)
Ru1 C15' C16' C12' -61.0(4)
C14' C15' C16' C20' -175(2)
C19' C15' C16' C20' 3(4)
Ru1 C15' C16' C20' 124(2)
C14' C15' C16' Ru1 61.0(4)
C19' C15' C16' Ru1 -121(2)
C13' C12' C16' C15' 0.0
C11' C12' C16' C15' -175.7
Ru1 C12' C16' C15' 65.1(5)
C13' C12' C16' C20' 174(3)
C11' C12' C16' C20' -2(3)
Ru1 C12' C16' C20' -121(3)
C13' C12' C16' Ru1 -65.1(5)
C11' C12' C16' Ru1 119.2(5)
C13' C12' Ru1 C27 -151.2(10)
C16' C12' Ru1 C27 93.2(10)
C11' C12' Ru1 C27 -15.7(11)
C13' C12' Ru1 C27' -108(3)
C16' C12' Ru1 C27' 136(3)
C11' C12' Ru1 C27' 27(3)
C13' C12' Ru1 C16' 115.6(2)
C11' C12' Ru1 C16' -108.9(2)
C13' C12' Ru1 C15 58.8(6)
C16' C12' Ru1 C15 -56.8(6)
C11' C12' Ru1 C15 -165.7(7)
C16' C12' Ru1 C13' -115.6(2)
C11' C12' Ru1 C13' 135.5(2)
C13' C12' Ru1 C16 101.8(7)
C16' C12' Ru1 C16 -13.9(8)
C11' C12' Ru1 C16 -122.7(8)
C13' C12' Ru1 C14 16.2(8)
C16' C12' Ru1 C14 -99.4(7)
C11' C12' Ru1 C14 151.7(9)
C13' C12' Ru1 C12 141.6(19)
C16' C12' Ru1 C12 26(2)
C11' C12' Ru1 C12 -82.8(19)
C13' C12' Ru1 C13 -23(2)
C16' C12' Ru1 C13 -138.5(18)
C11' C12' Ru1 C13 113(2)
C13' C12' Ru1 C15' 78.3(3)
C16' C12' Ru1 C15' -37.33(15)
C11' C12' Ru1 C15' -146.19(14)
C13' C12' Ru1 B1 90(2)
C16' C12' Ru1 B1 -26(2)
C11' C12' Ru1 B1 -135(2)
C15' C16' Ru1 C27 145.4(10)
C12' C16' Ru1 C27 -97.9(10)
C20' C16' Ru1 C27 33(3)
C15' C16' Ru1 C27' -172(3)
C12' C16' Ru1 C27' -56(3)
C20' C16' Ru1 C27' 75(4)
C15' C16' Ru1 C12' -116.7(2)
C20' C16' Ru1 C12' 131(3)
C15' C16' Ru1 C15 -18.7(8)
C12' C16' Ru1 C15 98.0(7)
C20' C16' Ru1 C15 -131(3)
C15' C16' Ru1 C13' -77.9(3)
C12' C16' Ru1 C13' 38.82(15)
C20' C16' Ru1 C13' 169(3)
C15' C16' Ru1 C16 18(3)
C12' C16' Ru1 C16 135(3)
C20' C16' Ru1 C16 -95(4)
C15' C16' Ru1 C14 -59.9(5)
C12' C16' Ru1 C14 56.8(5)
C20' C16' Ru1 C14 -172(3)
C15' C16' Ru1 C12 -136.8(16)
C12' C16' Ru1 C12 -20.1(17)
C20' C16' Ru1 C12 111(3)
C15' C16' Ru1 C13 -101.2(6)
C12' C16' Ru1 C13 15.5(7)
C20' C16' Ru1 C13 146(3)
C12' C16' Ru1 C15' 116.7(2)
C20' C16' Ru1 C15' -113(3)
C15' C16' Ru1 B1 50.0(12)
C12' C16' Ru1 B1 166.7(12)
C20' C16' Ru1 B1 -63(3)
C16 C15 Ru1 C27 -18.2(18)
C14 C15 Ru1 C27 -134.8(19)
C19 C15 Ru1 C27 109(3)
C16 C15 Ru1 C27' 94(6)
C14 C15 Ru1 C27' -23(6)
C19 C15 Ru1 C27' -139(7)
C16 C15 Ru1 C12' 58.1(6)
C14 C15 Ru1 C12' -58.5(6)
C19 C15 Ru1 C12' -175(3)
C16 C15 Ru1 C16' 14.4(8)
C14 C15 Ru1 C16' -102.1(7)
C19 C15 Ru1 C16' 141(3)
C16 C15 Ru1 C13' 101.8(7)
C14 C15 Ru1 C13' -14.7(7)
C19 C15 Ru1 C13' -131(3)
C14 C15 Ru1 C16 -116.5(2)
C19 C15 Ru1 C16 127(2)
C16 C15 Ru1 C14 116.5(2)
C19 C15 Ru1 C14 -116(2)
C16 C15 Ru1 C12 37.67(17)
C14 C15 Ru1 C12 -78.9(2)
C19 C15 Ru1 C12 165(2)
C16 C15 Ru1 C13 79.5(3)
C14 C15 Ru1 C13 -37.08(16)
C19 C15 Ru1 C13 -154(2)
C16 C15 Ru1 C15' -26(2)
C14 C15 Ru1 C15' -143(2)
C19 C15 Ru1 C15' 101(3)
C16 C15 Ru1 B1 -107.5(11)
C14 C15 Ru1 B1 136.0(11)
C19 C15 Ru1 B1 19(3)
C14' C13' Ru1 C27 160.7(15)
C12' C13' Ru1 C27 43.8(15)
C17' C13' Ru1 C27 -69(3)
C14' C13' Ru1 C27' -163(2)
C12' C13' Ru1 C27' 80(2)
C17' C13' Ru1 C27' -32(3)
C14' C13' Ru1 C12' 116.9(2)
C17' C13' Ru1 C12' -112(2)
C14' C13' Ru1 C16' 78.0(2)
C12' C13' Ru1 C16' -38.91(17)
C17' C13' Ru1 C16' -151(2)
C14' C13' Ru1 C15 20.5(7)
C12' C13' Ru1 C15 -96.4(6)
C17' C13' Ru1 C15 151(2)
C14' C13' Ru1 C16 61.7(5)
C12' C13' Ru1 C16 -55.2(5)
C17' C13' Ru1 C16 -168(2)
C14' C13' Ru1 C14 -13(3)
C12' C13' Ru1 C14 -130(2)
C17' C13' Ru1 C14 118(4)
C14' C13' Ru1 C12 103.0(5)
C12' C13' Ru1 C12 -13.9(7)
C17' C13' Ru1 C12 -126(2)
C14' C13' Ru1 C13 136.7(17)
C12' C13' Ru1 C13 19.8(19)
C17' C13' Ru1 C13 -93(3)
C14' C13' Ru1 C15' 35.97(15)
C12' C13' Ru1 C15' -80.9(3)
C17' C13' Ru1 C15' 167(2)
C14' C13' Ru1 B1 -21.7(15)
C12' C13' Ru1 B1 -138.5(16)
C17' C13' Ru1 B1 109(3)
C12 C16 Ru1 C27 -73.0(10)
C15 C16 Ru1 C27 170.3(10)
C20 C16 Ru1 C27 47(2)
C12 C16 Ru1 C27' -29(4)
C15 C16 Ru1 C27' -146(4)
C20 C16 Ru1 C27' 91(4)
C12 C16 Ru1 C12' 19.2(8)
C15 C16 Ru1 C12' -97.5(6)
C20 C16 Ru1 C12' 139(2)
C12 C16 Ru1 C16' -16(3)
C15 C16 Ru1 C16' -133(3)
C20 C16 Ru1 C16' 104(4)
C12 C16 Ru1 C15 116.7(2)
C20 C16 Ru1 C15 -123(2)
C12 C16 Ru1 C13' 61.1(5)
C15 C16 Ru1 C13' -55.6(5)
C20 C16 Ru1 C13' -179(2)
C12 C16 Ru1 C14 78.8(2)
C15 C16 Ru1 C14 -37.92(17)
C20 C16 Ru1 C14 -161(2)
C15 C16 Ru1 C12 -116.7(2)
C20 C16 Ru1 C12 120(2)
C12 C16 Ru1 C13 36.88(15)
C15 C16 Ru1 C13 -79.8(3)
C20 C16 Ru1 C13 157(2)
C12 C16 Ru1 C15' 136.0(16)
C15 C16 Ru1 C15' 19.2(18)
C20 C16 Ru1 C15' -104(3)
C12 C16 Ru1 B1 -166.6(11)
C15 C16 Ru1 B1 76.7(11)
C20 C16 Ru1 B1 -47(2)
C13 C14 Ru1 C27 9(2)
C15 C14 Ru1 C27 126(2)
C18 C14 Ru1 C27 -85(4)
C13 C14 Ru1 C27' 53(3)
C15 C14 Ru1 C27' 170(3)
C18 C14 Ru1 C27' -41(4)
C13 C14 Ru1 C12' -20.0(8)
C15 C14 Ru1 C12' 97.4(7)
C18 C14 Ru1 C12' -113(3)
C13 C14 Ru1 C16' -62.8(5)
C15 C14 Ru1 C16' 54.6(5)
C18 C14 Ru1 C16' -156(3)
C13 C14 Ru1 C15 -117.4(3)
C18 C14 Ru1 C15 149(3)
C13 C14 Ru1 C13' 18(3)
C15 C14 Ru1 C13' 136(2)
C18 C14 Ru1 C13' -75(4)
C13 C14 Ru1 C16 -79.2(3)
C15 C14 Ru1 C16 38.22(15)
C18 C14 Ru1 C16 -173(3)
C13 C14 Ru1 C12 -36.76(15)
C15 C14 Ru1 C12 80.7(3)
C18 C14 Ru1 C12 -130(3)
C15 C14 Ru1 C13 117.4(3)
C18 C14 Ru1 C13 -93(3)
C13 C14 Ru1 C15' -104.2(5)
C15 C14 Ru1 C15' 13.3(7)
C18 C14 Ru1 C15' 162(3)
C13 C14 Ru1 B1 -168.7(13)
C15 C14 Ru1 B1 -51.2(12)
C18 C14 Ru1 B1 98(3)
C16 C12 Ru1 C27 117.3(10)
C13 C12 Ru1 C27 -124.9(10)
C11 C12 Ru1 C27 2.5(10)
C16 C12 Ru1 C27' 160(3)
C13 C12 Ru1 C27' -82(3)
C11 C12 Ru1 C27' 46(3)
C16 C12 Ru1 C12' -126.1(19)
C13 C12 Ru1 C12' -8(2)
C11 C12 Ru1 C12' 119(2)
C16 C12 Ru1 C16' 10.4(18)
C13 C12 Ru1 C16' 128.2(16)
C11 C12 Ru1 C16' -104.4(17)
C16 C12 Ru1 C15 -38.19(15)
C13 C12 Ru1 C15 79.6(3)
C11 C12 Ru1 C15 -153.06(13)
C16 C12 Ru1 C13' -97.5(6)
C13 C12 Ru1 C13' 20.3(7)
C11 C12 Ru1 C13' 147.6(7)
C13 C12 Ru1 C16 117.8(3)
C11 C12 Ru1 C16 -114.9(2)
C16 C12 Ru1 C14 -80.9(3)
C13 C12 Ru1 C14 36.87(15)
C11 C12 Ru1 C14 164.21(8)
C16 C12 Ru1 C13 -117.8(3)
C11 C12 Ru1 C13 127.3(2)
C16 C12 Ru1 C15' -19.4(7)
C13 C12 Ru1 C15' 98.4(6)
C11 C12 Ru1 C15' -134.3(8)
C16 C12 Ru1 B1 19.7(16)
C13 C12 Ru1 B1 137.5(17)
C11 C12 Ru1 B1 -95.2(16)
C14 C13 Ru1 C27 -175.8(12)
C12 C13 Ru1 C27 66.0(11)
C17 C13 Ru1 C27 -25(3)
C14 C13 Ru1 C27' -137(2)
C12 C13 Ru1 C27' 105(2)
C17 C13 Ru1 C27' 13(4)
C14 C13 Ru1 C12' 126.2(18)
C12 C13 Ru1 C12' 8(2)
C17 C13 Ru1 C12' -83(3)
C14 C13 Ru1 C16' 95.6(6)
C12 C13 Ru1 C16' -22.7(6)
C17 C13 Ru1 C16' -114(3)
C14 C13 Ru1 C15 37.73(19)
C12 C13 Ru1 C15 -80.5(3)
C17 C13 Ru1 C15 -172(3)
C14 C13 Ru1 C13' -13.6(19)
C12 C13 Ru1 C13' -131.9(17)
C17 C13 Ru1 C13' 137(4)
C14 C13 Ru1 C16 80.8(3)
C12 C13 Ru1 C16 -37.44(19)
C17 C13 Ru1 C16 -129(3)
C12 C13 Ru1 C14 -118.3(2)
C17 C13 Ru1 C14 150(3)
C14 C13 Ru1 C12 118.3(2)
C17 C13 Ru1 C12 -91(3)
C14 C13 Ru1 C15' 55.8(5)
C12 C13 Ru1 C15' -62.5(5)
C17 C13 Ru1 C15' -154(3)
C14 C13 Ru1 B1 22(3)
C12 C13 Ru1 B1 -96(3)
C17 C13 Ru1 B1 173(3)
C16' C15' Ru1 C27 -48.9(12)
C14' C15' Ru1 C27 -167.8(13)
C19' C15' Ru1 C27 79(3)
C16' C15' Ru1 C27' 19(7)
C14' C15' Ru1 C27' -100(8)
C19' C15' Ru1 C27' 147(8)
C16' C15' Ru1 C12' 38.73(19)
C14' C15' Ru1 C12' -80.3(3)
C19' C15' Ru1 C12' 167(2)
C14' C15' Ru1 C16' -119.0(2)
C19' C15' Ru1 C16' 128(2)
C16' C15' Ru1 C15 125.9(19)
C14' C15' Ru1 C15 7(2)
C19' C15' Ru1 C15 -106(3)
C16' C15' Ru1 C13' 82.4(3)
C14' C15' Ru1 C13' -36.61(18)
C19' C15' Ru1 C13' -150(2)
C16' C15' Ru1 C16 -11.4(18)
C14' C15' Ru1 C16 -130.4(16)
C19' C15' Ru1 C16 117(3)
C16' C15' Ru1 C14 97.9(6)
C14' C15' Ru1 C14 -21.1(7)
C19' C15' Ru1 C14 -134(3)
C16' C15' Ru1 C12 19.1(8)
C14' C15' Ru1 C12 -99.9(6)
C19' C15' Ru1 C12 147(3)
C16' C15' Ru1 C13 58.9(5)
C14' C15' Ru1 C13 -60.1(5)
C19' C15' Ru1 C13 -173(3)
C16' C15' Ru1 B1 -135.7(11)
C14' C15' Ru1 B1 105.3(11)
C19' C15' Ru1 B1 -8(3)
C6' C2' Ru2 C27 129.4(15)
C3' C2' Ru2 C27 15.0(14)
C1' C2' Ru2 C27 -133.4(14)
C6' C2' Ru2 C27' 54(6)
C3' C2' Ru2 C27' -60(6)
C1' C2' Ru2 C27' 151(6)
C6' C2' Ru2 C5 49.7(7)
C3' C2' Ru2 C5 -64.7(8)
C1' C2' Ru2 C5 146.9(9)
C6' C2' Ru2 C3' 114.4(3)
C1' C2' Ru2 C3' -148.41(16)
C6' C2' Ru2 C4 98.2(12)
C3' C2' Ru2 C4 -16.2(14)
C1' C2' Ru2 C4 -164.6(15)
C6' C2' Ru2 C6 1.5(6)
C3' C2' Ru2 C6 -112.9(5)
C1' C2' Ru2 C6 98.7(6)
C3' C2' Ru2 C6' -114.4(3)
C1' C2' Ru2 C6' 97.2(3)
C6' C2' Ru2 B1 -136.5(11)
C3' C2' Ru2 B1 109.1(11)
C1' C2' Ru2 B1 -39.3(11)
C6' C2' Ru2 C3 -166(4)
C3' C2' Ru2 C3 79(4)
C1' C2' Ru2 C3 -69(4)
C6' C2' Ru2 C4' 76.9(3)
C3' C2' Ru2 C4' -37.44(19)
C1' C2' Ru2 C4' 174.15(3)
C6' C2' Ru2 C2 -43.8(13)
C3' C2' Ru2 C2 -158.2(11)
C1' C2' Ru2 C2 53.4(11)
C4 C5 Ru2 C27 -92.7(11)
C6 C5 Ru2 C27 152.8(11)
C9 C5 Ru2 C27 17(3)
C4 C5 Ru2 C27' -135(2)
C6 C5 Ru2 C27' 110(2)
C9 C5 Ru2 C27' -25(3)
C4 C5 Ru2 C2' 43.0(8)
C6 C5 Ru2 C2' -71.5(8)
C9 C5 Ru2 C2' 153(3)
C4 C5 Ru2 C3' -6.5(8)
C6 C5 Ru2 C3' -121.0(7)
C9 C5 Ru2 C3' 103(3)
C6 C5 Ru2 C4 -114.5(2)
C9 C5 Ru2 C4 110(3)
C4 C5 Ru2 C6 114.5(2)
C9 C5 Ru2 C6 -136(3)
C4 C5 Ru2 C6' 91.8(12)
C6 C5 Ru2 C6' -22.7(13)
C9 C5 Ru2 C6' -158(3)
C4 C5 Ru2 B1 30(2)
C6 C5 Ru2 B1 -84(2)
C9 C5 Ru2 B1 140(3)
C4 C5 Ru2 C3 37.30(14)
C6 C5 Ru2 C3 -77.2(2)
C9 C5 Ru2 C3 147(2)
C4 C5 Ru2 C4' -56.6(18)
C6 C5 Ru2 C4' -171.1(17)
C9 C5 Ru2 C4' 53(3)
C4 C5 Ru2 C2 77.6(2)
C6 C5 Ru2 C2 -36.89(15)
C9 C5 Ru2 C2 -173(2)
C4' C3' Ru2 C27 74.5(9)
C2' C3' Ru2 C27 -169.8(9)
C7' C3' Ru2 C27 -73(4)
C4' C3' Ru2 C27' 40(3)
C2' C3' Ru2 C27' 156(3)
C7' C3' Ru2 C27' -107(5)
C4' C3' Ru2 C2' -115.7(3)
C7' C3' Ru2 C2' 97(4)
C4' C3' Ru2 C5 -31.9(8)
C2' C3' Ru2 C5 83.8(7)
C7' C3' Ru2 C5 -179(4)
C4' C3' Ru2 C4 -55(3)
C2' C3' Ru2 C4 61(3)
C7' C3' Ru2 C4 158(5)
C4' C3' Ru2 C6 -65.8(4)
C2' C3' Ru2 C6 49.8(5)
C7' C3' Ru2 C6 147(4)
C4' C3' Ru2 C6' -76.2(3)
C2' C3' Ru2 C6' 39.4(2)
C7' C3' Ru2 C6' 137(3)
C4' C3' Ru2 B1 166.4(11)
C2' C3' Ru2 B1 -77.9(11)
C7' C3' Ru2 B1 19(4)
C4' C3' Ru2 C3 -129.4(10)
C2' C3' Ru2 C3 -13.7(13)
C7' C3' Ru2 C3 83(4)
C2' C3' Ru2 C4' 115.7(3)
C7' C3' Ru2 C4' -147(4)
C4' C3' Ru2 C2 -104.0(4)
C2' C3' Ru2 C2 11.7(6)
C7' C3' Ru2 C2 109(4)
C3 C4 Ru2 C27 -144.3(10)
C5 C4 Ru2 C27 99.8(10)
C8 C4 Ru2 C27 -28(2)
C3 C4 Ru2 C27' 175(3)
C5 C4 Ru2 C27' 59(3)
C8 C4 Ru2 C27' -69(4)
C3 C4 Ru2 C2' 14.4(14)
C5 C4 Ru2 C2' -101.5(13)
C8 C4 Ru2 C2' 131(3)
C3 C4 Ru2 C5 115.9(3)
C8 C4 Ru2 C5 -128(2)
C3 C4 Ru2 C3' -92(3)
C5 C4 Ru2 C3' 152(3)
C8 C4 Ru2 C3' 25(3)
C3 C4 Ru2 C6 76.4(3)
C5 C4 Ru2 C6 -39.50(15)
C8 C4 Ru2 C6 -167(2)
C3 C4 Ru2 C6' 64.4(7)
C5 C4 Ru2 C6' -51.5(7)
C8 C4 Ru2 C6' -179(3)
C3 C4 Ru2 B1 -48.0(11)
C5 C4 Ru2 B1 -163.9(12)
C8 C4 Ru2 B1 68(2)
C5 C4 Ru2 C3 -115.9(3)
C8 C4 Ru2 C3 116(2)
C3 C4 Ru2 C4' 156.8(12)
C5 C4 Ru2 C4' 40.9(14)
C8 C4 Ru2 C4' -87(2)
C3 C4 Ru2 C2 35.18(14)
C5 C4 Ru2 C2 -80.7(3)
C8 C4 Ru2 C2 152(2)
C5 C6 Ru2 C27 -43.3(16)
C2 C6 Ru2 C27 -159.8(17)
C10 C6 Ru2 C27 69(3)
C5 C6 Ru2 C27' -81(2)
C2 C6 Ru2 C27' 162(2)
C10 C6 Ru2 C27' 31(3)
C5 C6 Ru2 C2' 79.3(6)
C2 C6 Ru2 C2' -37.1(7)
C10 C6 Ru2 C2' -168(3)
C2 C6 Ru2 C5 -116.5(2)
C10 C6 Ru2 C5 112(2)
C5 C6 Ru2 C3' 42.0(6)
C2 C6 Ru2 C3' -74.4(5)
C10 C6 Ru2 C3' 154(3)
C5 C6 Ru2 C4 39.79(18)
C2 C6 Ru2 C4 -76.7(2)
C10 C6 Ru2 C4 152(2)
C5 C6 Ru2 C6' 83(2)
C2 C6 Ru2 C6' -33(2)
C10 C6 Ru2 C6' -164(4)
C5 C6 Ru2 B1 139.5(16)
C2 C6 Ru2 B1 23.1(15)
C10 C6 Ru2 B1 -108(3)
C5 C6 Ru2 C3 81.4(3)
C2 C6 Ru2 C3 -35.04(16)
C10 C6 Ru2 C3 -166(2)
C5 C6 Ru2 C4' 4.1(8)
C2 C6 Ru2 C4' -112.4(6)
C10 C6 Ru2 C4' 116(3)
C5 C6 Ru2 C2 116.5(2)
C10 C6 Ru2 C2 -131(2)
C5' C6' Ru2 C27 13(2)
C2' C6' Ru2 C27 -104(2)
C10' C6' Ru2 C27 113(3)
C5' C6' Ru2 C27' -41(3)
C2' C6' Ru2 C27' -158(3)
C10' C6' Ru2 C27' 59(4)
C5' C6' Ru2 C2' 116.6(3)
C10' C6' Ru2 C2' -143(2)
C5' C6' Ru2 C5 20.7(12)
C2' C6' Ru2 C5 -95.9(11)
C10' C6' Ru2 C5 121(3)
C5' C6' Ru2 C3' 76.6(3)
C2' C6' Ru2 C3' -40.0(2)
C10' C6' Ru2 C3' 177(2)
C5' C6' Ru2 C4 71.9(7)
C2' C6' Ru2 C4 -44.7(7)
C10' C6' Ru2 C4 172(3)
C5' C6' Ru2 C6 -59(2)
C2' C6' Ru2 C6 -175(2)
C10' C6' Ru2 C6 42(3)
C5' C6' Ru2 B1 169.8(14)
C2' C6' Ru2 B1 53.2(14)
C10' C6' Ru2 B1 -90(3)
C5' C6' Ru2 C3 119.4(6)
C2' C6' Ru2 C3 2.8(7)
C10' C6' Ru2 C3 -140(3)
C5' C6' Ru2 C4' 34.93(19)
C2' C6' Ru2 C4' -81.7(3)
C10' C6' Ru2 C4' 135(2)
C5' C6' Ru2 C2 170.4(15)
C2' C6' Ru2 C2 53.8(17)
C10' C6' Ru2 C2 -89(3)
C4 C3 Ru2 C27 50.6(12)
C2 C3 Ru2 C27 170.3(13)
C7 C3 Ru2 C27 -71(3)
C4 C3 Ru2 C27' -14(8)
C2 C3 Ru2 C27' 106(8)
C7 C3 Ru2 C27' -136(8)
C4 C3 Ru2 C2' -73(4)
C2 C3 Ru2 C2' 47(4)
C7 C3 Ru2 C2' 165(5)
C4 C3 Ru2 C5 -39.6(2)
C2 C3 Ru2 C5 80.1(3)
C7 C3 Ru2 C5 -161.6(19)
C4 C3 Ru2 C3' 17.2(13)
C2 C3 Ru2 C3' 136.9(11)
C7 C3 Ru2 C3' -105(2)
C2 C3 Ru2 C4 119.7(2)
C7 C3 Ru2 C4 -122(2)
C4 C3 Ru2 C6 -83.8(3)
C2 C3 Ru2 C6 35.9(2)
C7 C3 Ru2 C6 154.3(19)
C4 C3 Ru2 C6' -84.4(7)
C2 C3 Ru2 C6' 35.3(7)
C7 C3 Ru2 C6' 154(2)
C4 C3 Ru2 B1 136.9(11)
C2 C3 Ru2 B1 -103.3(11)
C7 C3 Ru2 B1 15(2)
C4 C3 Ru2 C4' -13.0(7)
C2 C3 Ru2 C4' 106.7(6)
C7 C3 Ru2 C4' -135(2)
C4 C3 Ru2 C2 -119.7(2)
C7 C3 Ru2 C2 118(2)
C3' C4' Ru2 C27 -107.8(10)
C5' C4' Ru2 C27 132.6(10)
C8' C4' Ru2 C27 -8(3)
C3' C4' Ru2 C27' -149(2)
C5' C4' Ru2 C27' 92(2)
C8' C4' Ru2 C27' -49(4)
C3' C4' Ru2 C2' 39.8(2)
C5' C4' Ru2 C2' -79.8(4)
C8' C4' Ru2 C2' 139(3)
C3' C4' Ru2 C5 106.2(17)
C5' C4' Ru2 C5 -13.5(19)
C8' C4' Ru2 C5 -154(4)
C5' C4' Ru2 C3' -119.6(4)
C8' C4' Ru2 C3' 99(3)
C3' C4' Ru2 C4 16.6(15)
C5' C4' Ru2 C4 -103.0(13)
C8' C4' Ru2 C4 116(3)
C3' C4' Ru2 C6 99.9(6)
C5' C4' Ru2 C6 -19.7(7)
C8' C4' Ru2 C6 -161(3)
C3' C4' Ru2 C6' 83.9(4)
C5' C4' Ru2 C6' -35.7(2)
C8' C4' Ru2 C6' -177(3)
C3' C4' Ru2 B1 -21.1(17)
C5' C4' Ru2 B1 -140.7(18)
C8' C4' Ru2 B1 78(4)
C3' C4' Ru2 C3 31.5(7)
C5' C4' Ru2 C3 -88.1(6)
C8' C4' Ru2 C3 131(3)
C3' C4' Ru2 C2 66.0(5)
C5' C4' Ru2 C2 -53.6(5)
C8' C4' Ru2 C2 165(3)
C1 C2 Ru2 C27 -162(4)
C3 C2 Ru2 C27 -34(4)
C6 C2 Ru2 C27 86(4)
C1 C2 Ru2 C27' 82(4)
C3 C2 Ru2 C27' -151(4)
C6 C2 Ru2 C27' -30(4)
C1 C2 Ru2 C2' -140.5(15)
C3 C2 Ru2 C2' -12.6(14)
C6 C2 Ru2 C2' 107.6(13)
C1 C2 Ru2 C5 151.14(15)
C3 C2 Ru2 C5 -80.9(3)
C6 C2 Ru2 C5 39.25(17)
C1 C2 Ru2 C3' -155.2(8)
C3 C2 Ru2 C3' -27.2(7)
C6 C2 Ru2 C3' 92.9(7)
C1 C2 Ru2 C4 -164.28(10)
C3 C2 Ru2 C4 -36.35(17)
C6 C2 Ru2 C4 83.8(3)
C1 C2 Ru2 C6 111.9(3)
C3 C2 Ru2 C6 -120.2(3)
C1 C2 Ru2 C6' 130.1(18)
C3 C2 Ru2 C6' -102.0(17)
C6 C2 Ru2 C6' 18.2(18)
C1 C2 Ru2 B1 -50.5(12)
C3 C2 Ru2 B1 77.4(12)
C6 C2 Ru2 B1 -162.4(12)
C1 C2 Ru2 C3 -127.9(3)
C6 C2 Ru2 C3 120.2(3)
C1 C2 Ru2 C4' 168.6(7)
C3 C2 Ru2 C4' -63.5(6)
C6 C2 Ru2 C4' 56.7(6)
C27 Ru2 B1 O1 72(3)
C27' Ru2 B1 O1 110(4)
C2' Ru2 B1 O1 -66(3)
C5 Ru2 B1 O1 -56(4)
C3' Ru2 B1 O1 -28(3)
C4 Ru2 B1 O1 -35(3)
C6 Ru2 B1 O1 -110(3)
C6' Ru2 B1 O1 -96(3)
C3 Ru2 B1 O1 -62(3)
C4' Ru2 B1 O1 -15(4)
C2 Ru2 B1 O1 -97(3)
C27 Ru2 B1 O2 -150(3)
C27' Ru2 B1 O2 -112(4)
C2' Ru2 B1 O2 72(3)
C5 Ru2 B1 O2 82(4)
C3' Ru2 B1 O2 110(3)
C4 Ru2 B1 O2 103(3)
C6 Ru2 B1 O2 28(4)
C6' Ru2 B1 O2 42(3)
C3 Ru2 B1 O2 76(3)
C4' Ru2 B1 O2 123(3)
C2 Ru2 B1 O2 42(3)
C27 Ru2 B1 Ru1 -38.8(12)
C27' Ru2 B1 Ru1 -1(3)
C2' Ru2 B1 Ru1 -176.6(9)
C5 Ru2 B1 Ru1 -166.2(15)
C3' Ru2 B1 Ru1 -138.1(8)
C4 Ru2 B1 Ru1 -145.7(7)
C6 Ru2 B1 Ru1 139.4(8)
C6' Ru2 B1 Ru1 153.2(7)
C3 Ru2 B1 Ru1 -172.3(9)
C4' Ru2 B1 Ru1 -125.1(14)
C2 Ru2 B1 Ru1 152.9(8)
C27 Ru1 B1 O1 -76(3)
C27' Ru1 B1 O1 -114(4)
C12' Ru1 B1 O1 47(4)
C16' Ru1 B1 O1 30(3)
C15 Ru1 B1 O1 75(3)
C13' Ru1 B1 O1 106(3)
C16 Ru1 B1 O1 38(3)
C14 Ru1 B1 O1 103(3)
C12 Ru1 B1 O1 26(4)
C13 Ru1 B1 O1 88(4)
C15' Ru1 B1 O1 57(3)
C27 Ru1 B1 O2 152(3)
C27' Ru1 B1 O2 114(4)
C12' Ru1 B1 O2 -85(4)
C16' Ru1 B1 O2 -103(3)
C15 Ru1 B1 O2 -58(3)
C13' Ru1 B1 O2 -27(4)
C16 Ru1 B1 O2 -95(3)
C14 Ru1 B1 O2 -29(3)
C12 Ru1 B1 O2 -107(3)
C13 Ru1 B1 O2 -44(5)
C15' Ru1 B1 O2 -75(3)
C27 Ru1 B1 Ru2 38.8(12)
C27' Ru1 B1 Ru2 1(3)
C12' Ru1 B1 Ru2 161.6(16)
C16' Ru1 B1 Ru2 144.3(7)
C15 Ru1 B1 Ru2 -170.8(8)
C13' Ru1 B1 Ru2 -139.6(9)
C16 Ru1 B1 Ru2 152.4(7)
C14 Ru1 B1 Ru2 -142.3(6)
C12 Ru1 B1 Ru2 140.3(10)
C13 Ru1 B1 Ru2 -157.3(18)
C15' Ru1 B1 Ru2 172.0(9)
O2 B1 O1 C21 -5(4)
Ru2 B1 O1 C21 139(3)
Ru1 B1 O1 C21 -144(2)
O1 B1 O2 C22 4(3)
Ru2 B1 O2 C22 -141(3)
Ru1 B1 O2 C22 142(2)
B1 O2 C22 C23 179(2)
B1 O2 C22 C21 -2(3)
C21 C22 C23 C24 0.0
O2 C22 C23 C24 179(3)
C22 C23 C24 C25 0.0
C23 C24 C25 C26 0.0
C24 C25 C26 C21 0.0
B1 O1 C21 C26 -178(3)
B1 O1 C21 C22 4(3)
C25 C26 C21 O1 -177(3)
C25 C26 C21 C22 0.0
C23 C22 C21 O1 178(2)
O2 C22 C21 O1 -2(2)
C23 C22 C21 C26 0.0
O2 C22 C21 C26 -180(3)
C27' Ru2 C27 O3 101(5)
C2' Ru2 C27 O3 -45(5)
C5 Ru2 C27 O3 14(4)
C3' Ru2 C27 O3 -35(4)
C4 Ru2 C27 O3 -27(4)
C6 Ru2 C27 O3 41(5)
C6' Ru2 C27 O3 20(5)
B1 Ru2 C27 O3 -141(4)
C3 Ru2 C27 O3 -55(4)
C4' Ru2 C27 O3 0(4)
C2 Ru2 C27 O3 -29(8)
C27' Ru2 C27 Ru1 -72(4)
C2' Ru2 C27 Ru1 141.9(10)
C5 Ru2 C27 Ru1 -159.1(7)
C3' Ru2 C27 Ru1 151.4(9)
C4 Ru2 C27 Ru1 159.9(7)
C6 Ru2 C27 Ru1 -132.1(11)
C6' Ru2 C27 Ru1 -153.8(13)
B1 Ru2 C27 Ru1 45.7(14)
C3 Ru2 C27 Ru1 131.1(9)
C4' Ru2 C27 Ru1 -173.2(10)
C2 Ru2 C27 Ru1 158(4)
C27' Ru1 C27 O3 -98(5)
C12' Ru1 C27 O3 -14(4)
C16' Ru1 C27 O3 26(4)
C15 Ru1 C27 O3 51(5)
C13' Ru1 C27 O3 -40(5)
C16 Ru1 C27 O3 39(4)
C14 Ru1 C27 O3 -36(6)
C12 Ru1 C27 O3 3(4)
C13 Ru1 C27 O3 -31(4)
C15' Ru1 C27 O3 55(5)
B1 Ru1 C27 O3 141(4)
C27' Ru1 C27 Ru2 76(4)
C12' Ru1 C27 Ru2 159.7(7)
C16' Ru1 C27 Ru2 -160.1(7)
C15 Ru1 C27 Ru2 -135.1(14)
C13' Ru1 C27 Ru2 133.0(10)
C16 Ru1 C27 Ru2 -147.3(7)
C14 Ru1 C27 Ru2 137.0(18)
C12 Ru1 C27 Ru2 176.7(8)
C13 Ru1 C27 Ru2 142.9(7)
C15' Ru1 C27 Ru2 -132.0(9)
B1 Ru1 C27 Ru2 -45.3(14)
C27 Ru1 B1' O1' 168(8)
C27' Ru1 B1' O1' 163(6)
C12' Ru1 B1' O1' -103(5)
C16' Ru1 B1' O1' -72(5)
C15 Ru1 B1' O1' -32(6)
C13' Ru1 B1' O1' -94(6)
C16 Ru1 B1' O1' -57(5)
C14 Ru1 B1' O1' -61(7)
C12 Ru1 B1' O1' -94(5)
C13 Ru1 B1' O1' -110(5)
C15' Ru1 B1' O1' -37(5)
B1 Ru1 B1' O1' 46(4)
C27 Ru1 B1' O2' -55(4)
C27' Ru1 B1' O2' -60(5)
C12' Ru1 B1' O2' 34(5)
C16' Ru1 B1' O2' 66(5)
C15 Ru1 B1' O2' 105(5)
C13' Ru1 B1' O2' 43(7)
C16 Ru1 B1' O2' 80(5)
C14 Ru1 B1' O2' 76(6)
C12 Ru1 B1' O2' 43(5)
C13 Ru1 B1' O2' 28(6)
C15' Ru1 B1' O2' 100(5)
B1 Ru1 B1' O2' -177(6)
C27 Ru1 B1' Ru2 58(3)
C27' Ru1 B1' Ru2 53(2)
C12' Ru1 B1' Ru2 147.0(7)
C16' Ru1 B1' Ru2 178.6(11)
C15 Ru1 B1' Ru2 -142.2(9)
C13' Ru1 B1' Ru2 156(2)
C16 Ru1 B1' Ru2 -166.6(11)
C14 Ru1 B1' Ru2 -171(3)
C12 Ru1 B1' Ru2 156.3(10)
C13 Ru1 B1' Ru2 140.6(11)
C15' Ru1 B1' Ru2 -147.1(8)
B1 Ru1 B1' Ru2 -64.0(16)
C27 Ru2 B1' O1' -169(8)
C27' Ru2 B1' O1' -161(6)
C2' Ru2 B1' O1' 42(6)
C5 Ru2 B1' O1' 102(5)
C3' Ru2 B1' O1' 67(5)
C4 Ru2 B1' O1' 71(5)
C6 Ru2 B1' O1' 90(6)
C6' Ru2 B1' O1' 68(6)
B1 Ru2 B1' O1' -45(4)
C3 Ru2 B1' O1' 37(6)
C4' Ru2 B1' O1' 103(5)
C2 Ru2 B1' O1' 28(7)
C27 Ru2 B1' O2' 52(4)
C27' Ru2 B1' O2' 60(6)
C2' Ru2 B1' O2' -98(5)
C5 Ru2 B1' O2' -37(6)
C3' Ru2 B1' O2' -73(5)
C4 Ru2 B1' O2' -69(5)
C6 Ru2 B1' O2' -49(8)
C6' Ru2 B1' O2' -71(6)
B1 Ru2 B1' O2' 175(7)
C3 Ru2 B1' O2' -103(5)
C4' Ru2 B1' O2' -37(5)
C2 Ru2 B1' O2' -112(5)
C27 Ru2 B1' Ru1 -59(3)
C27' Ru2 B1' Ru1 -51(2)
C2' Ru2 B1' Ru1 151.9(8)
C5 Ru2 B1' Ru1 -147.7(8)
C3' Ru2 B1' Ru1 176.6(14)
C4 Ru2 B1' Ru1 -179.3(11)
C6 Ru2 B1' Ru1 -160(3)
C6' Ru2 B1' Ru1 178.1(16)
B1 Ru2 B1' Ru1 64.9(17)
C3 Ru2 B1' Ru1 146.3(9)
C4' Ru2 B1' Ru1 -147.5(11)
C2 Ru2 B1' Ru1 137.8(16)
O2' B1' O1' C21' 1(6)
Ru1 B1' O1' C21' 144(4)
Ru2 B1' O1' C21' -145(4)
O1' B1' O2' C22' -1(6)
Ru1 B1' O2' C22' -144(4)
Ru2 B1' O2' C22' 143(5)
B1' O2' C22' C23' 179(4)
B1' O2' C22' C21' 2(5)
O2' C22' C23' C24' -177(6)
C21' C22' C23' C24' 0.0
C22' C23' C24' C25' 0.0
C23' C24' C25' C26' 0.0
C24' C25' C26' C21' 0.0
C25' C26' C21' C22' 0.0
C25' C26' C21' O1' 179(5)
O2' C22' C21' C26' 178(5)
C23' C22' C21' C26' 0.0
O2' C22' C21' O1' -1(4)
C23' C22' C21' O1' -179(4)
B1' O1' C21' C26' -179(5)
B1' O1' C21' C22' 0(5)
C27 Ru1 C27' O3' 127(12)
C12' Ru1 C27' O3' 21(11)
C16' Ru1 C27' O3' 53(12)
C15 Ru1 C27' O3' -11(16)
C13' Ru1 C27' O3' -17(11)
C16 Ru1 C27' O3' 57(12)
C14 Ru1 C27' O3' -27(12)
C12 Ru1 C27' O3' 39(11)
C13 Ru1 C27' O3' 2(11)
C15' Ru1 C27' O3' 39(16)
B1 Ru1 C27' O3' -168(10)
C27 Ru1 C27' Ru2 -66(3)
C12' Ru1 C27' Ru2 -171.7(16)
C16' Ru1 C27' Ru2 -140.2(13)
C15 Ru1 C27' Ru2 156(4)
C13' Ru1 C27' Ru2 149.9(14)
C16 Ru1 C27' Ru2 -136(2)
C14 Ru1 C27' Ru2 140.3(14)
C12 Ru1 C27' Ru2 -154.1(15)
C13 Ru1 C27' Ru2 169.2(17)
C15' Ru1 C27' Ru2 -154(5)
B1 Ru1 C27' Ru2 -1(3)
C27 Ru2 C27' O3' -124(12)
C2' Ru2 C27' O3' -23(16)
C5 Ru2 C27' O3' -19(11)
C3' Ru2 C27' O3' -66(11)
C4 Ru2 C27' O3' -53(12)
C6 Ru2 C27' O3' 20(11)
C6' Ru2 C27' O3' 15(12)
B1 Ru2 C27' O3' 168(10)
C3 Ru2 C27' O3' -43(17)
C4' Ru2 C27' O3' -43(11)
C2 Ru2 C27' O3' 39(13)
C27 Ru2 C27' Ru1 69(3)
C2' Ru2 C27' Ru1 170(4)
C5 Ru2 C27' Ru1 173.5(16)
C3' Ru2 C27' Ru1 126.6(18)
C4 Ru2 C27' Ru1 139.9(14)
C6 Ru2 C27' Ru1 -147.1(15)
C6' Ru2 C27' Ru1 -151.7(12)
B1 Ru2 C27' Ru1 1(3)
C3 Ru2 C27' Ru1 150(6)
C4' Ru2 C27' Ru1 149.5(19)
C2 Ru2 C27' Ru1 -128(3)
